data_7100840
loop_
_publ_author_name
'Alan Cowley'
'Jamie N. Jones'

_publ_section_title
;
pi-Indenyl tin(II) and lead(II) compounds
;
_journal_name_full 'Chemical Communications'
_journal_paper_doi 10.1039/b410549d
_journal_year 2005
_chemical_formula_sum 'C60 H92 Si8 Sn2'
_chemical_formula_weight 1275.44
_space_group_IT_number 2
_symmetry_cell_setting triclinic
_symmetry_space_group_name_Hall '-P 1'
_symmetry_space_group_name_H-M 'P -1'
_cell_angle_alpha 103.452(5)
_cell_angle_beta 105.369(5)
_cell_angle_gamma 91.091(5)
_cell_formula_units_Z 2
_cell_length_a 11.440(5)
_cell_length_b 17.300(5)
_cell_length_c 18.587(5)
_cell_measurement_temperature 153(2)
_cell_volume 3437(2)
_diffrn_ambient_temperature 153(2)
_exptl_crystal_density_diffrn 1.232
_cod_depositor_comments
;
The following automatic conversions were performed:
'_symmetry_cell_setting' value 'Triclinic' changed to 'triclinic'
according to '/home/saulius/struct/CIF-dictionaries/cif_core.dic'
dictionary named 'cif_core.dic' version 2.4.1 from 2010-06-29.

Automatic conversion script
Id: cif_fix_enum 1527 2010-12-29 10:47:43Z saulius 
;
_cod_database_code 7100840

loop_
_symmetry_equiv_pos_as_xyz
'x, y, z'
'-x, -y, -z'

loop_
_atom_site_label
_atom_site_type_symbol
_atom_site_fract_x
_atom_site_fract_y
_atom_site_fract_z
_atom_site_U_iso_or_equiv
_atom_site_adp_type
_atom_site_occupancy
_atom_site_symmetry_multiplicity
_atom_site_calc_flag
_atom_site_refinement_flags
_atom_site_disorder_assembly
_atom_site_disorder_group
C1 C 0.0560(3) 0.4588(2) 0.6688(2) 0.0336(8) Uani 1 1 d . . .
C2 C 0.1396(3) 0.5234(2) 0.6722(2) 0.0325(8) Uani 1 1 d . . .
C3 C 0.1729(3) 0.57971(19) 0.74412(19) 0.0282(7) Uani 1 1 d . . .
C4 C 0.1017(3) 0.55216(19) 0.78886(19) 0.0282(7) Uani 1 1 d . . .
C5 C 0.0964(3) 0.5821(2) 0.8651(2) 0.0365(8) Uani 1 1 d . . .
C6 C 0.0218(4) 0.5420(2) 0.8937(3) 0.0429(9) Uani 1 1 d . . .
C7 C -0.0491(4) 0.4720(2) 0.8484(3) 0.0427(10) Uani 1 1 d . . .
C8 C -0.0473(3) 0.4407(2) 0.7745(2) 0.0361(8) Uani 1 1 d . . .
C9 C 0.0291(3) 0.47949(19) 0.7426(2) 0.0300(7) Uani 1 1 d . . .
C10 C -0.1899(4) 0.4185(4) 0.5529(3) 0.0598(13) Uani 1 1 d . . .
C11 C 0.0366(5) 0.3849(3) 0.5000(3) 0.0545(11) Uani 1 1 d . . .
C12 C -0.0420(6) 0.2821(3) 0.5939(3) 0.0618(14) Uani 1 1 d . . .
C13 C 0.3621(4) 0.6629(3) 0.6947(3) 0.0475(10) Uani 1 1 d . . .
C14 C 0.4042(4) 0.6613(3) 0.8640(2) 0.0531(11) Uani 1 1 d . . .
H14A H 0.4606 0.7096 0.8825 0.080 Uiso 1 1 calc R . .
H14B H 0.4496 0.6144 0.8536 0.080 Uiso 1 1 calc R . .
H14C H 0.3634 0.6571 0.9032 0.080 Uiso 1 1 calc R . .
C15 C 0.2154(4) 0.7618(3) 0.7903(3) 0.0523(11) Uani 1 1 d . . .
C16 C 0.3429(3) 0.30898(18) 0.81819(19) 0.0277(7) Uani 1 1 d . . .
C17 C 0.3334(3) 0.2942(2) 0.7382(2) 0.0304(7) Uani 1 1 d . . .
C18 C 0.4216(3) 0.34317(19) 0.7229(2) 0.0304(7) Uani 1 1 d . . .
C19 C 0.4952(3) 0.38677(18) 0.79798(19) 0.0260(7) Uani 1 1 d . . .
C20 C 0.5996(3) 0.4415(2) 0.8212(2) 0.0345(8) Uani 1 1 d . . .
C21 C 0.6554(3) 0.4715(2) 0.8975(2) 0.0389(9) Uani 1 1 d . . .
C22 C 0.6113(3) 0.4497(2) 0.9538(2) 0.0393(9) Uani 1 1 d . . .
C23 C 0.5085(3) 0.3978(2) 0.9339(2) 0.0329(8) Uani 1 1 d . . .
C24 C 0.4478(3) 0.36550(18) 0.85553(19) 0.0272(7) Uani 1 1 d . . .
C25 C 0.2409(6) 0.3098(5) 0.9562(3) 0.079(2) Uani 1 1 d . . .
C26 C 0.0899(4) 0.2352(3) 0.7937(3) 0.0447(10) Uani 1 1 d . . .
C27 C 0.3107(4) 0.1570(3) 0.8660(4) 0.0862(19) Uani 1 1 d . . .
H27A H 0.3921 0.1668 0.9024 0.129 Uiso 1 1 calc R . .
H27B H 0.3163 0.1282 0.8151 0.129 Uiso 1 1 calc R . .
H27C H 0.2579 0.1249 0.8837 0.129 Uiso 1 1 calc R . .
C28 C 0.3332(4) 0.2633(3) 0.5539(3) 0.0520(11) Uani 1 1 d . . .
C29 C 0.6057(4) 0.2948(4) 0.6340(3) 0.0547(12) Uani 1 1 d . . .
C30 C 0.4545(7) 0.4321(4) 0.6031(4) 0.0698(16) Uani 1 1 d . . .
C31 C 0.6751(3) -0.20363(18) 0.76226(19) 0.0266(7) Uani 1 1 d . . .
C32 C 0.6276(3) -0.17797(19) 0.69446(19) 0.0264(7) Uani 1 1 d . . .
C33 C 0.5455(3) -0.11716(19) 0.70457(19) 0.0287(7) Uani 1 1 d . . .
C34 C 0.5371(3) -0.10821(19) 0.78244(18) 0.0260(7) Uani 1 1 d . . .
C35 C 0.4689(3) -0.0591(2) 0.8254(2) 0.0341(8) Uani 1 1 d . . .
C36 C 0.4805(3) -0.0617(2) 0.8993(2) 0.0385(9) Uani 1 1 d . . .
C37 C 0.5577(3) -0.1123(2) 0.9341(2) 0.0388(9) Uani 1 1 d . . .
C38 C 0.6254(3) -0.1613(2) 0.8944(2) 0.0325(8) Uani 1 1 d . . .
C39 C 0.6166(3) -0.16051(17) 0.81744(18) 0.0250(7) Uani 1 1 d . . .
C40 C 0.7183(5) -0.3684(3) 0.7925(4) 0.0582(13) Uani 1 1 d . . .
C41 C 0.8433(4) -0.3083(3) 0.6886(3) 0.0590(12) Uani 1 1 d . . .
H41A H 0.9057 -0.3459 0.6966 0.089 Uiso 1 1 calc R . .
H41B H 0.8782 -0.2608 0.6790 0.089 Uiso 1 1 calc R . .
H41C H 0.7751 -0.3338 0.6443 0.089 Uiso 1 1 calc R . .
C42 C 0.9186(4) -0.2336(3) 0.8623(3) 0.0476(10) Uani 1 1 d . . .
C43 C 0.2848(4) -0.1301(3) 0.6127(4) 0.0576(13) Uani 1 1 d . . .
C44 C 0.4873(5) -0.1168(3) 0.5368(2) 0.0660(14) Uani 1 1 d . . .
H44A H 0.5722 -0.0969 0.5464 0.099 Uiso 1 1 calc R . .
H44B H 0.4356 -0.0962 0.4955 0.099 Uiso 1 1 calc R . .
H44C H 0.4799 -0.1752 0.5215 0.099 Uiso 1 1 calc R . .
C45 C 0.4365(4) 0.0277(3) 0.6487(3) 0.0474(10) Uani 1 1 d . . .
C46 C 0.9066(3) 0.02768(18) 0.73059(18) 0.0253(7) Uani 1 1 d . . .
C47 C 0.8277(3) 0.08519(18) 0.75398(19) 0.0257(7) Uani 1 1 d . . .
C48 C 0.8504(3) 0.10961(17) 0.83478(18) 0.0237(6) Uani 1 1 d . . .
C49 C 0.9556(3) 0.07007(17) 0.86491(17) 0.0217(6) Uani 1 1 d . . .
C50 C 1.0232(3) 0.0723(2) 0.9410(2) 0.0293(7) Uani 1 1 d . . .
C51 C 1.1193(3) 0.0268(2) 0.9534(2) 0.0338(8) Uani 1 1 d . . .
C52 C 1.1519(3) -0.0231(2) 0.8918(2) 0.0321(8) Uani 1 1 d . . .
C53 C 1.0893(3) -0.0274(2) 0.8174(2) 0.0285(7) Uani 1 1 d . . .
C54 C 0.9896(3) 0.02019(18) 0.80197(17) 0.0233(6) Uani 1 1 d . . .
C55 C 1.0676(5) 0.0389(3) 0.6267(3) 0.0557(12) Uani 1 1 d . . .
C56 C 0.9222(4) -0.1176(3) 0.6023(2) 0.0557(11) Uani 1 1 d . . .
H56A H 0.9893 -0.1352 0.6383 0.084 Uiso 1 1 calc R . .
H56B H 0.9322 -0.1336 0.5502 0.084 Uiso 1 1 calc R . .
H56C H 0.8448 -0.1423 0.6028 0.084 Uiso 1 1 calc R . .
C57 C 0.7935(4) 0.0281(4) 0.5657(2) 0.0727(16) Uani 1 1 d . . .
H57A H 0.7164 0.0071 0.5704 0.109 Uiso 1 1 calc R . .
H57B H 0.7973 0.0091 0.5125 0.109 Uiso 1 1 calc R . .
H57C H 0.7988 0.0865 0.5796 0.109 Uiso 1 1 calc R . .
C58 C 0.8630(5) 0.2800(3) 0.9301(3) 0.0576(13) Uani 1 1 d . . .
C59 C 0.7268(6) 0.1495(3) 0.9656(3) 0.0588(13) Uani 1 1 d . . .
C60 C 0.6257(6) 0.1982(4) 0.8167(3) 0.0746(18) Uani 1 1 d . . .
Si1 Si -0.03383(10) 0.38579(6) 0.57973(6) 0.0407(2) Uani 1 1 d . . .
Si2 Si 0.28828(8) 0.66667(5) 0.77365(6) 0.0320(2) Uani 1 1 d . . .
Si3 Si 0.24585(9) 0.25419(6) 0.85968(6) 0.0355(2) Uani 1 1 d . . .
Si4 Si 0.45358(10) 0.33420(6) 0.62839(6) 0.0387(2) Uani 1 1 d . . .
Si5 Si 0.78855(8) -0.27884(5) 0.77591(6) 0.0309(2) Uani 1 1 d . . .
Si6 Si 0.43856(9) -0.08264(6) 0.62611(6) 0.0347(2) Uani 1 1 d . . .
Si7 Si 0.92293(9) -0.00721(6) 0.63163(5) 0.0358(2) Uani 1 1 d . . .
Si8 Si 0.76644(9) 0.18443(5) 0.88686(5) 0.0299(2) Uani 1 1 d . . .
Sn1 Sn 0.26205(2) 0.436111(13) 0.763359(13) 0.02814(7) Uani 1 1 d . . .
Sn2 Sn 0.759984(19) -0.046641(12) 0.783568(13) 0.02424(7) Uani 1 1 d . . .
H2 H 0.172(3) 0.522(2) 0.633(2) 0.041(11) Uiso 1 1 d . . .
H5 H 0.138(4) 0.627(2) 0.895(2) 0.044(11) Uiso 1 1 d . . .
H6 H 0.026(3) 0.561(2) 0.944(2) 0.036(10) Uiso 1 1 d . . .
H7 H -0.093(3) 0.446(2) 0.868(2) 0.038(10) Uiso 1 1 d . . .
H8 H -0.093(3) 0.398(2) 0.745(2) 0.033(10) Uiso 1 1 d . . .
H10A H -0.239(5) 0.381(3) 0.513(3) 0.081(17) Uiso 1 1 d . . .
H10B H -0.234(4) 0.419(3) 0.587(3) 0.064(15) Uiso 1 1 d . . .
H11A H 0.002(5) 0.349(3) 0.459(3) 0.073(16) Uiso 1 1 d . . .
H12A H 0.043(5) 0.259(3) 0.608(3) 0.091(19) Uiso 1 1 d . . .
H12B H -0.089(5) 0.250(3) 0.549(3) 0.083(17) Uiso 1 1 d . . .
H13A H 0.296(4) 0.664(2) 0.651(3) 0.053(12) Uiso 1 1 d . . .
H13B H 0.418(5) 0.707(3) 0.706(3) 0.079(16) Uiso 1 1 d . . .
H13C H 0.391(4) 0.615(3) 0.683(3) 0.072(16) Uiso 1 1 d . . .
H15A H 0.156(4) 0.765(2) 0.742(2) 0.048(12) Uiso 1 1 d . . .
H15B H 0.181(4) 0.770(3) 0.830(3) 0.069(15) Uiso 1 1 d . . .
H15C H 0.277(4) 0.805(3) 0.800(3) 0.069(14) Uiso 1 1 d . . .
H17 H 0.275(3) 0.254(2) 0.697(2) 0.035(9) Uiso 1 1 d . . .
H20 H 0.627(3) 0.457(2) 0.784(2) 0.040(10) Uiso 1 1 d . . .
H21 H 0.727(3) 0.508(2) 0.9129(19) 0.033(9) Uiso 1 1 d . . .
H22 H 0.649(3) 0.466(2) 1.002(2) 0.040(11) Uiso 1 1 d . . .
H23 H 0.478(3) 0.385(2) 0.971(2) 0.037(10) Uiso 1 1 d . . .
H24B H 0.886(5) -0.217(3) 0.910(3) 0.079(16) Uiso 1 1 d . . .
H25A H 0.187(6) 0.287(4) 0.975(3) 0.10(2) Uiso 1 1 d . . .
H25B H 0.213(3) 0.357(2) 0.952(2) 0.017(10) Uiso 1 1 d . . .
H26A H 0.048(4) 0.284(3) 0.791(3) 0.076(15) Uiso 1 1 d . . .
H26B H 0.088(5) 0.212(3) 0.745(3) 0.080(18) Uiso 1 1 d . . .
H28A H 0.249(4) 0.274(2) 0.552(2) 0.057(12) Uiso 1 1 d . . .
H28B H 0.339(4) 0.261(3) 0.500(3) 0.079(16) Uiso 1 1 d . . .
H29A H 0.606(4) 0.248(3) 0.647(3) 0.058(15) Uiso 1 1 d . . .
H29B H 0.628(5) 0.294(3) 0.588(3) 0.081(16) Uiso 1 1 d . . .
H30A H 0.472(4) 0.426(3) 0.556(3) 0.078(16) Uiso 1 1 d . . .
H32 H 0.651(3) -0.1967(19) 0.6476(19) 0.026(8) Uiso 1 1 d . . .
H35 H 0.423(3) -0.028(2) 0.804(2) 0.032(10) Uiso 1 1 d . . .
H36 H 0.437(4) -0.028(2) 0.924(2) 0.048(11) Uiso 1 1 d . . .
H37 H 0.567(3) -0.114(2) 0.986(2) 0.042(10) Uiso 1 1 d . . .
H38 H 0.682(3) -0.193(2) 0.921(2) 0.035(10) Uiso 1 1 d . . .
H40A H 0.646(5) -0.394(3) 0.747(3) 0.066(14) Uiso 1 1 d . . .
H40B H 0.771(5) -0.406(3) 0.793(3) 0.070(15) Uiso 1 1 d . . .
H42A H 0.963(5) -0.189(3) 0.856(3) 0.080(16) Uiso 1 1 d . . .
H43A H 0.229(5) -0.115(3) 0.575(3) 0.070(14) Uiso 1 1 d . . .
H43B H 0.289(4) -0.186(3) 0.598(3) 0.062(14) Uiso 1 1 d . . .
H45A H 0.413(4) 0.047(3) 0.694(3) 0.064(14) Uiso 1 1 d . . .
H47 H 0.765(3) 0.1049(19) 0.7223(19) 0.024(8) Uiso 1 1 d . . .
H50 H 1.003(3) 0.1027(19) 0.981(2) 0.024(9) Uiso 1 1 d . . .
H51 H 1.159(3) 0.029(2) 0.999(2) 0.034(10) Uiso 1 1 d . . .
H52 H 1.218(3) -0.055(2) 0.9012(19) 0.030(9) Uiso 1 1 d . . .
H53 H 1.105(3) -0.0620(19) 0.7766(18) 0.018(8) Uiso 1 1 d . . .
H55A H 1.141(4) 0.028(3) 0.666(3) 0.058(13) Uiso 1 1 d . . .
H58A H 0.885(4) 0.296(3) 0.893(3) 0.065(15) Uiso 1 1 d . . .
H58B H 0.937(5) 0.270(3) 0.968(3) 0.081(18) Uiso 1 1 d . . .
H59A H 0.677(4) 0.186(3) 0.989(2) 0.057(12) Uiso 1 1 d . . .
H59B H 0.680(5) 0.107(3) 0.946(3) 0.071(18) Uiso 1 1 d . . .
H59C H 0.799(6) 0.145(4) 1.008(4) 0.12(2) Uiso 1 1 d . . .
H60A H 0.651(5) 0.224(3) 0.777(3) 0.081(17) Uiso 1 1 d . . .
H60B H 0.582(4) 0.231(3) 0.836(3) 0.056(13) Uiso 1 1 d . . .
H55C H 1.063(5) 0.097(3) 0.634(3) 0.086(17) Uiso 1 1 d . . .
H26C H 0.034(4) 0.205(3) 0.813(3) 0.066(13) Uiso 1 1 d . . .
H25C H 0.328(6) 0.317(4) 1.001(4) 0.11(2) Uiso 1 1 d . . .
H30B H 0.376(5) 0.453(3) 0.599(3) 0.086(19) Uiso 1 1 d . . .
H10C H -0.189(5) 0.470(3) 0.542(3) 0.081(17) Uiso 1 1 d . . .
H55B H 1.083(4) 0.021(3) 0.585(3) 0.059(13) Uiso 1 1 d . . .
H29C H 0.660(5) 0.333(3) 0.676(3) 0.084(17) Uiso 1 1 d . . .
H28C H 0.332(4) 0.211(3) 0.566(3) 0.078(17) Uiso 1 1 d . . .
H45B H 0.519(5) 0.053(3) 0.658(3) 0.073(15) Uiso 1 1 d . . .
H42C H 0.976(5) -0.268(3) 0.872(3) 0.076(15) Uiso 1 1 d . . .
H58C H 0.810(5) 0.317(4) 0.952(3) 0.100(19) Uiso 1 1 d . . .
H12C H -0.081(5) 0.280(3) 0.631(3) 0.078(17) Uiso 1 1 d . . .
H11C H 0.117(5) 0.376(3) 0.514(3) 0.071(16) Uiso 1 1 d . . .
H11B H 0.032(5) 0.435(3) 0.484(3) 0.087(17) Uiso 1 1 d . . .
H45C H 0.384(5) 0.043(3) 0.615(3) 0.083(18) Uiso 1 1 d . . .
H40C H 0.693(5) -0.352(3) 0.834(3) 0.076(18) Uiso 1 1 d . . .
H43C H 0.255(5) -0.118(3) 0.657(3) 0.080(18) Uiso 1 1 d . . .
H60C H 0.579(6) 0.156(4) 0.787(4) 0.12(3) Uiso 1 1 d . . .
H31C H 0.514(6) 0.467(4) 0.638(4) 0.11(3) Uiso 1 1 d . . .

loop_
_atom_site_aniso_label
_atom_site_aniso_U_11
_atom_site_aniso_U_22
_atom_site_aniso_U_33
_atom_site_aniso_U_23
_atom_site_aniso_U_13
_atom_site_aniso_U_12
C1 0.0329(18) 0.0287(18) 0.038(2) 0.0114(15) 0.0056(16) -0.0018(14)
C2 0.0303(18) 0.0317(19) 0.037(2) 0.0156(16) 0.0054(16) 0.0002(14)
C3 0.0242(16) 0.0263(17) 0.0354(19) 0.0137(15) 0.0052(14) 0.0025(12)
C4 0.0230(16) 0.0247(17) 0.0361(19) 0.0080(14) 0.0062(14) 0.0071(12)
C5 0.0349(19) 0.028(2) 0.048(2) 0.0073(17) 0.0146(17) 0.0050(15)
C6 0.049(2) 0.039(2) 0.049(3) 0.0096(19) 0.028(2) 0.0102(17)
C7 0.040(2) 0.035(2) 0.068(3) 0.020(2) 0.032(2) 0.0093(16)
C8 0.0271(18) 0.0265(19) 0.056(3) 0.0120(18) 0.0130(17) 0.0038(14)
C9 0.0231(16) 0.0239(17) 0.042(2) 0.0087(15) 0.0073(15) 0.0039(12)
C10 0.043(3) 0.075(4) 0.054(3) 0.021(3) 0.000(2) -0.015(2)
C11 0.066(3) 0.054(3) 0.037(3) 0.008(2) 0.008(2) 0.002(2)
C12 0.089(4) 0.038(3) 0.044(3) 0.005(2) -0.002(3) -0.020(2)
C13 0.047(3) 0.040(3) 0.054(3) 0.006(2) 0.017(2) -0.013(2)
C14 0.047(2) 0.052(3) 0.050(3) 0.010(2) 0.000(2) -0.0156(19)
C15 0.047(3) 0.033(2) 0.077(4) 0.010(2) 0.021(3) 0.0012(18)
C16 0.0261(16) 0.0239(17) 0.0348(19) 0.0108(14) 0.0083(14) 0.0036(12)
C17 0.0301(18) 0.0255(18) 0.035(2) 0.0049(15) 0.0111(15) 0.0019(13)
C18 0.0313(17) 0.0267(17) 0.0353(19) 0.0051(14) 0.0151(15) 0.0027(13)
C19 0.0258(16) 0.0217(16) 0.0320(18) 0.0041(13) 0.0123(14) 0.0048(12)
C20 0.0306(18) 0.0301(19) 0.046(2) 0.0065(17) 0.0178(17) -0.0004(14)
C21 0.0271(18) 0.033(2) 0.051(2) -0.0033(17) 0.0137(17) -0.0036(14)
C22 0.0311(19) 0.040(2) 0.037(2) -0.0027(18) 0.0044(17) 0.0023(15)
C23 0.0302(18) 0.037(2) 0.0325(19) 0.0082(16) 0.0112(16) 0.0054(14)
C24 0.0261(16) 0.0223(16) 0.0362(19) 0.0093(14) 0.0114(14) 0.0073(12)
C25 0.084(4) 0.105(5) 0.049(3) 0.009(3) 0.030(3) -0.039(4)
C26 0.036(2) 0.048(3) 0.053(3) 0.019(2) 0.013(2) -0.0054(18)
C27 0.056(3) 0.079(4) 0.156(6) 0.090(4) 0.029(3) 0.014(3)
C28 0.043(2) 0.068(3) 0.040(3) 0.000(2) 0.013(2) 0.009(2)
C29 0.044(3) 0.069(4) 0.049(3) -0.002(3) 0.024(2) -0.003(2)
C30 0.103(5) 0.066(4) 0.060(3) 0.027(3) 0.047(4) 0.009(3)
C31 0.0225(15) 0.0234(16) 0.0313(18) 0.0052(14) 0.0046(14) -0.0021(12)
C32 0.0235(16) 0.0256(17) 0.0264(18) 0.0022(14) 0.0043(14) 0.0021(12)
C33 0.0249(16) 0.0276(17) 0.0289(18) 0.0044(14) 0.0017(14) 0.0047(12)
C34 0.0158(14) 0.0301(17) 0.0292(17) 0.0044(14) 0.0039(13) 0.0016(12)
C35 0.0226(17) 0.036(2) 0.037(2) 0.0019(16) 0.0029(15) 0.0029(14)
C36 0.0253(18) 0.046(2) 0.037(2) -0.0051(17) 0.0099(16) -0.0019(15)
C37 0.036(2) 0.050(2) 0.030(2) 0.0045(17) 0.0122(16) -0.0068(16)
C38 0.0326(18) 0.0341(19) 0.0319(19) 0.0111(16) 0.0087(15) -0.0029(14)
C39 0.0220(15) 0.0196(16) 0.0323(18) 0.0057(13) 0.0069(13) -0.0031(11)
C40 0.045(3) 0.035(2) 0.094(4) 0.025(3) 0.011(3) 0.008(2)
C41 0.065(3) 0.063(3) 0.056(3) 0.015(2) 0.025(2) 0.033(2)
C42 0.032(2) 0.044(2) 0.060(3) 0.012(2) 0.002(2) 0.0073(18)
C43 0.035(2) 0.055(3) 0.072(4) 0.024(3) -0.012(2) 0.0023(19)
C44 0.073(3) 0.085(4) 0.033(2) 0.009(2) 0.006(2) 0.039(3)
C45 0.048(3) 0.041(2) 0.047(3) 0.012(2) 0.002(2) 0.0104(19)
C46 0.0262(16) 0.0259(17) 0.0241(16) 0.0056(13) 0.0078(13) 0.0034(12)
C47 0.0256(16) 0.0246(17) 0.0311(18) 0.0137(14) 0.0090(14) 0.0052(12)
C48 0.0270(16) 0.0200(16) 0.0272(17) 0.0082(13) 0.0109(13) 0.0036(12)
C49 0.0242(15) 0.0176(15) 0.0249(16) 0.0059(12) 0.0092(13) -0.0006(11)
C50 0.0299(17) 0.0316(19) 0.0245(18) 0.0050(15) 0.0065(14) -0.0015(13)
C51 0.0242(17) 0.047(2) 0.029(2) 0.0174(17) -0.0021(15) -0.0042(14)
C52 0.0203(16) 0.039(2) 0.042(2) 0.0209(17) 0.0062(15) 0.0063(14)
C53 0.0226(16) 0.0248(17) 0.041(2) 0.0068(15) 0.0139(15) 0.0055(12)
C54 0.0220(15) 0.0236(16) 0.0263(17) 0.0082(13) 0.0086(13) 0.0005(12)
C55 0.066(3) 0.059(3) 0.053(3) 0.007(2) 0.042(3) 0.003(2)
C56 0.060(3) 0.056(3) 0.045(2) -0.010(2) 0.024(2) -0.004(2)
C57 0.065(3) 0.131(5) 0.031(2) 0.032(3) 0.015(2) 0.034(3)
C58 0.073(3) 0.031(2) 0.071(3) -0.003(2) 0.038(3) 0.002(2)
C59 0.078(4) 0.054(3) 0.069(3) 0.023(3) 0.054(3) 0.022(3)
C60 0.068(4) 0.084(4) 0.060(3) 0.002(3) 0.008(3) 0.057(3)
Si1 0.0426(6) 0.0374(6) 0.0352(6) 0.0106(5) -0.0013(5) -0.0100(4)
Si2 0.0288(5) 0.0252(5) 0.0406(6) 0.0081(4) 0.0076(4) -0.0029(4)
Si3 0.0328(5) 0.0384(6) 0.0395(6) 0.0186(5) 0.0099(4) -0.0050(4)
Si4 0.0452(6) 0.0392(6) 0.0343(6) 0.0037(4) 0.0202(5) 0.0004(4)
Si5 0.0303(5) 0.0241(5) 0.0370(5) 0.0072(4) 0.0074(4) 0.0061(4)
Si6 0.0308(5) 0.0372(6) 0.0288(5) 0.0049(4) -0.0015(4) 0.0101(4)
Si7 0.0344(5) 0.0502(6) 0.0242(5) 0.0066(4) 0.0126(4) 0.0062(4)
Si8 0.0355(5) 0.0239(5) 0.0340(5) 0.0071(4) 0.0151(4) 0.0107(4)
Sn1 0.02765(12) 0.02564(13) 0.03276(14) 0.00900(10) 0.00936(10) 0.00499(9)
Sn2 0.02229(11) 0.02333(12) 0.02694(13) 0.00650(9) 0.00632(9) 0.00121(8)

loop_
_geom_bond_atom_site_label_1
_geom_bond_atom_site_label_2
_geom_bond_distance
_geom_bond_site_symmetry_2
_geom_bond_publ_flag
C1 C2 1.436(5) . ?
C1 C9 1.451(5) . ?
C1 Si1 1.862(4) . ?
C1 Sn1 2.639(4) . ?
C2 C3 1.411(5) . ?
C3 C4 1.453(4) . ?
C3 Si2 1.861(3) . ?
C4 C5 1.410(5) . ?
C4 C9 1.446(5) . ?
C5 C6 1.372(5) . ?
C6 C7 1.400(6) . ?
C7 C8 1.359(6) . ?
C8 C9 1.416(5) . ?
C10 Si1 1.859(5) . ?
C11 Si1 1.863(5) . ?
C12 Si1 1.877(5) . ?
C13 Si2 1.867(4) . ?
C14 Si2 1.866(4) . ?
C15 Si2 1.857(4) . ?
C16 C17 1.422(5) . ?
C16 C24 1.441(4) . ?
C16 Si3 1.865(3) . ?
C17 C18 1.431(4) . ?
C17 Sn1 2.580(3) . ?
C18 C19 1.445(5) . ?
C18 Si4 1.861(3) . ?
C18 Sn1 2.600(3) . ?
C19 C20 1.415(4) . ?
C19 C24 1.434(4) . ?
C20 C21 1.361(5) . ?
C21 C22 1.396(5) . ?
C22 C23 1.379(5) . ?
C23 C24 1.410(5) . ?
C25 Si3 1.844(6) . ?
C26 Si3 1.851(4) . ?
C27 Si3 1.867(5) . ?
C28 Si4 1.858(5) . ?
C29 Si4 1.868(5) . ?
C30 Si4 1.860(5) . ?
C31 C32 1.410(4) . ?
C31 C39 1.443(4) . ?
C31 Si5 1.867(3) . ?
C32 C33 1.437(4) . ?
C32 Sn2 2.643(3) . ?
C33 C34 1.448(5) . ?
C33 Si6 1.862(3) . ?
C33 Sn2 2.610(3) . ?
C34 C35 1.416(5) . ?
C34 C39 1.435(4) . ?
C35 C36 1.356(5) . ?
C36 C37 1.399(5) . ?
C37 C38 1.379(5) . ?
C38 C39 1.409(5) . ?
C40 Si5 1.857(5) . ?
C41 Si5 1.858(4) . ?
C42 Si5 1.873(4) . ?
C43 Si6 1.857(5) . ?
C44 Si6 1.861(4) . ?
C45 Si6 1.859(4) . ?
C46 C47 1.426(4) . ?
C46 C54 1.447(4) . ?
C46 Si7 1.858(3) . ?
C46 Sn2 2.612(3) . ?
C47 C48 1.413(4) . ?
C47 Sn2 2.617(3) . ?
C48 C49 1.443(4) . ?
C48 Si8 1.869(3) . ?
C49 C50 1.411(4) . ?
C49 C54 1.431(4) . ?
C50 C51 1.366(5) . ?
C51 C52 1.404(5) . ?
C52 C53 1.362(5) . ?
C53 C54 1.426(4) . ?
C55 Si7 1.856(5) . ?
C56 Si7 1.860(4) . ?
C57 Si7 1.868(4) . ?
C58 Si8 1.855(5) . ?
C59 Si8 1.862(5) . ?
C60 Si8 1.843(5) . ?
